data_7228438
loop_
_publ_author_name
'Kong, Feng'
'Li, Meng'
'Zhou, Xigeng'
'Zhang, Lixin'

_publ_section_title
;
 Synthesis, structure and reactivity of guanidinate rare earth metal
 bis(o-aminobenzyl) complexes
;
_journal_issue 47
_journal_name_full 'RSC Adv.'
_journal_page_first 29752
_journal_paper_doi 10.1039/C7RA04524G
_journal_volume 7
_journal_year 2017
_chemical_formula_sum 'C71 H82 N7 S2 Y'
_chemical_formula_weight 1186.47
_chemical_name_systematic
; 
 ? 
;
_space_group_IT_number 15
_symmetry_cell_setting monoclinic
_symmetry_space_group_name_Hall '-C 2yc'
_symmetry_space_group_name_H-M 'C 1 2/c 1'
_atom_sites_solution_hydrogens geom
_atom_sites_solution_primary direct
_atom_sites_solution_secondary difmap
_audit_creation_method SHELXL-97
_audit_update_record
;
2017-04-04 deposited with the CCDC.
2017-05-23 downloaded from the CCDC.
;
_cell_angle_alpha 90.00
_cell_angle_beta 104.170(3)
_cell_angle_gamma 90.00
_cell_formula_units_Z 4
_cell_length_a 13.050(2)
_cell_length_b 26.302(5)
_cell_length_c 19.537(4)
_cell_measurement_reflns_used 3708
_cell_measurement_temperature 296(2)
_cell_measurement_theta_max 23.75
_cell_measurement_theta_min 2.28
_cell_volume 6502(2)
_computing_cell_refinement 'Bruker SAINT'
_computing_data_collection 'Bruker APEX2'
_computing_data_reduction 'Bruker SAINT'
_computing_molecular_graphics 'Bruker SHELXTL'
_computing_publication_material 'Bruker SHELXTL'
_computing_structure_refinement 'SHELXL-97 (Sheldrick, 2008)'
_computing_structure_solution 'SHELXS-97 (Sheldrick, 2008)'
_diffrn_ambient_temperature 296(2)
_diffrn_measured_fraction_theta_full 0.996
_diffrn_measured_fraction_theta_max 0.996
_diffrn_measurement_device_type 'Bruker APEX-II CCD'
_diffrn_measurement_method '\f and \w scans'
_diffrn_radiation_monochromator graphite
_diffrn_radiation_source 'fine-focus sealed tube'
_diffrn_radiation_type MoK\a
_diffrn_radiation_wavelength 0.71073
_diffrn_reflns_av_R_equivalents 0.0538
_diffrn_reflns_av_sigmaI/netI 0.0578
_diffrn_reflns_limit_h_max 14
_diffrn_reflns_limit_h_min -15
_diffrn_reflns_limit_k_max 31
_diffrn_reflns_limit_k_min -29
_diffrn_reflns_limit_l_max 23
_diffrn_reflns_limit_l_min -23
_diffrn_reflns_number 19415
_diffrn_reflns_theta_full 25.04
_diffrn_reflns_theta_max 25.04
_diffrn_reflns_theta_min 1.79
_exptl_absorpt_coefficient_mu 1.007
_exptl_absorpt_correction_T_max 0.7797
_exptl_absorpt_correction_T_min 0.6888
_exptl_absorpt_correction_type multi-scan
_exptl_absorpt_process_details SADABSA
_exptl_crystal_colour colourless
_exptl_crystal_density_diffrn 1.212
_exptl_crystal_density_method 'not measured'
_exptl_crystal_description block
_exptl_crystal_F_000 2512
_exptl_crystal_size_max 0.40
_exptl_crystal_size_mid 0.32
_exptl_crystal_size_min 0.26
_refine_diff_density_max 0.299
_refine_diff_density_min -0.261
_refine_diff_density_rms 0.059
_refine_ls_extinction_method none
_refine_ls_goodness_of_fit_ref 1.032
_refine_ls_hydrogen_treatment mixed
_refine_ls_matrix_type full
_refine_ls_number_parameters 373
_refine_ls_number_reflns 5746
_refine_ls_number_restraints 0
_refine_ls_restrained_S_all 1.032
_refine_ls_R_factor_all 0.0702
_refine_ls_R_factor_gt 0.0440
_refine_ls_shift/su_max 0.001
_refine_ls_shift/su_mean 0.000
_refine_ls_structure_factor_coef Fsqd
_refine_ls_weighting_details 'calc w=1/[\s^2^(Fo^2^)+(0.0800P)^2^+0.5000P] where P=(Fo^2^+2Fc^2^)/3'
_refine_ls_weighting_scheme calc
_refine_ls_wR_factor_gt 0.1154
_refine_ls_wR_factor_ref 0.1348
_reflns_number_gt 4299
_reflns_number_total 5746
_reflns_threshold_expression >2sigma(I)
_cod_data_source_file c7ra04524g2.cif
_cod_data_source_block mo_60404b
_cod_depositor_comments
;
The following automatic conversions were performed:

'_symmetry_cell_setting' value 'Monoclinic' changed to 'monoclinic'
according to
/home/data/users/saulius/crontab/automatic-downloads/rss-feeds/RSC/lib/dictionaries/cif_core.dic
dictionary named 'cif_core.dic' version 2.4.2 from 2011-04-26.

Automatic conversion script
Id: cif_fix_values 4973 2017-02-22 13:04:09Z antanas 
;
_cod_original_sg_symbol_H-M 'C2/c  '
_cod_database_code 7228438

loop_
_symmetry_equiv_pos_as_xyz
'x, y, z'
'-x, y, -z+1/2'
'x+1/2, y+1/2, z'
'-x+1/2, y+1/2, -z+1/2'
'-x, -y, -z'
'x, -y, z-1/2'
'-x+1/2, -y+1/2, -z'
'x+1/2, -y+1/2, z-1/2'

loop_
_atom_site_label
_atom_site_type_symbol
_atom_site_fract_x
_atom_site_fract_y
_atom_site_fract_z
_atom_site_U_iso_or_equiv
_atom_site_adp_type
_atom_site_occupancy
_atom_site_symmetry_multiplicity
_atom_site_calc_flag
_atom_site_refinement_flags
Y1 Y 0.5000 0.411071(14) 0.2500 0.03050(15) Uani 1 2 d S
S1 S 0.63442(8) 0.46701(4) 0.34986(5) 0.0555(3) Uani 1 1 d .
N1 N 0.5000 0.25212(12) 0.2500 0.0368(9) Uani 1 2 d S
N2 N 0.57826(18) 0.33318(8) 0.23736(12) 0.0279(5) Uani 1 1 d .
N3 N 0.6425(2) 0.45610(9) 0.21898(13) 0.0362(6) Uani 1 1 d .
N4 N 0.6650(3) 0.62461(14) 0.3279(2) 0.0880(12) Uani 1 1 d .
C1 C 0.5000 0.30381(15) 0.2500 0.0286(9) Uani 1 2 d S
C2 C 0.4063(2) 0.22090(11) 0.24868(19) 0.0421(8) Uani 1 1 d .
H2A H 0.3476 0.2432 0.2501 0.050 Uiso 1 1 calc R
H2B H 0.4201 0.2000 0.2908 0.050 Uiso 1 1 calc R
C3 C 0.3741(3) 0.18658(12) 0.1842(2) 0.0446(8) Uani 1 1 d .
C4 C 0.3661(3) 0.13467(14) 0.1933(2) 0.0650(11) Uani 1 1 d .
H4 H 0.3824 0.1206 0.2383 0.078 Uiso 1 1 calc R
C5 C 0.3330(4) 0.10350(16) 0.1333(3) 0.0810(14) Uani 1 1 d .
H5 H 0.3292 0.0685 0.1388 0.097 Uiso 1 1 calc R
C6 C 0.3065(3) 0.12393(17) 0.0674(3) 0.0690(12) Uani 1 1 d .
H6 H 0.2822 0.1032 0.0283 0.083 Uiso 1 1 calc R
C7 C 0.3158(3) 0.17516(16) 0.0589(2) 0.0661(11) Uani 1 1 d .
H7 H 0.3004 0.1891 0.0138 0.079 Uiso 1 1 calc R
C8 C 0.3480(3) 0.20639(14) 0.1173(2) 0.0566(10) Uani 1 1 d .
H8 H 0.3519 0.2413 0.1110 0.068 Uiso 1 1 calc R
C9 C 0.6567(2) 0.32078(10) 0.20010(15) 0.0295(7) Uani 1 1 d .
C10 C 0.6304(2) 0.31409(11) 0.12645(16) 0.0351(7) Uani 1 1 d .
C11 C 0.7114(3) 0.30754(14) 0.09224(19) 0.0514(9) Uani 1 1 d .
H11 H 0.6943 0.3030 0.0436 0.062 Uiso 1 1 calc R
C12 C 0.8151(3) 0.30756(15) 0.1282(2) 0.0544(9) Uani 1 1 d .
H12 H 0.8680 0.3034 0.1043 0.065 Uiso 1 1 calc R
C13 C 0.8402(3) 0.31380(14) 0.1999(2) 0.0537(10) Uani 1 1 d .
H13 H 0.9110 0.3134 0.2243 0.064 Uiso 1 1 calc R
C14 C 0.7640(2) 0.32071(12) 0.23778(18) 0.0401(8) Uani 1 1 d .
C15 C 0.5167(2) 0.31737(12) 0.08310(16) 0.0403(8) Uani 1 1 d .
H15 H 0.4704 0.3103 0.1146 0.048 Uiso 1 1 calc R
C16 C 0.4911(3) 0.27889(16) 0.0228(2) 0.0651(11) Uani 1 1 d .
H16A H 0.4167 0.2796 0.0012 0.098 Uiso 1 1 calc R
H16B H 0.5109 0.2455 0.0410 0.098 Uiso 1 1 calc R
H16C H 0.5296 0.2874 -0.0116 0.098 Uiso 1 1 calc R
C17 C 0.4928(3) 0.37077(14) 0.0545(2) 0.0620(11) Uani 1 1 d .
H17A H 0.5022 0.3943 0.0930 0.093 Uiso 1 1 calc R
H17B H 0.4212 0.3724 0.0267 0.093 Uiso 1 1 calc R
H17C H 0.5400 0.3794 0.0255 0.093 Uiso 1 1 calc R
C18 C 0.7985(3) 0.32673(15) 0.31751(18) 0.0526(9) Uani 1 1 d .
H18 H 0.7350 0.3280 0.3358 0.063 Uiso 1 1 calc R
C19 C 0.8664(3) 0.28187(18) 0.3526(2) 0.0785(14) Uani 1 1 d .
H19A H 0.8290 0.2507 0.3387 0.118 Uiso 1 1 calc R
H19B H 0.8813 0.2854 0.4030 0.118 Uiso 1 1 calc R
H19C H 0.9316 0.2814 0.3380 0.118 Uiso 1 1 calc R
C20 C 0.8598(4) 0.37630(17) 0.3378(2) 0.0775(13) Uani 1 1 d .
H20A H 0.9244 0.3750 0.3226 0.116 Uiso 1 1 calc R
H20B H 0.8758 0.3806 0.3881 0.116 Uiso 1 1 calc R
H20C H 0.8177 0.4044 0.3154 0.116 Uiso 1 1 calc R
C21 C 0.6720(3) 0.48451(12) 0.27391(18) 0.0454(8) Uani 1 1 d .
C22 C 0.7318(4) 0.53315(16) 0.2713(2) 0.0805(15) Uani 1 1 d .
H22A H 0.6814 0.5584 0.2474 0.097 Uiso 1 1 calc R
H22B H 0.7806 0.5271 0.2418 0.097 Uiso 1 1 calc R
C23 C 0.7937(3) 0.55633(14) 0.3395(2) 0.0554(10) Uani 1 1 d .
C24 C 0.8871(5) 0.5354(2) 0.3757(3) 0.0940(17) Uani 1 1 d .
H24 H 0.9076 0.5043 0.3606 0.113 Uiso 1 1 calc R
C25 C 0.9523(5) 0.5584(3) 0.4338(4) 0.121(2) Uani 1 1 d .
H25 H 1.0145 0.5429 0.4583 0.145 Uiso 1 1 calc R
C26 C 0.9230(6) 0.6039(3) 0.4538(3) 0.118(3) Uani 1 1 d .
H26 H 0.9677 0.6207 0.4913 0.141 Uiso 1 1 calc R
C27 C 0.8301(5) 0.6258(2) 0.4208(3) 0.0947(18) Uani 1 1 d .
H27 H 0.8111 0.6569 0.4368 0.114 Uiso 1 1 calc R
C28 C 0.7627(3) 0.60229(15) 0.3630(2) 0.0604(11) Uani 1 1 d .
C29 C 0.5749(6) 0.6066(3) 0.3510(6) 0.184(4) Uani 1 1 d .
H29A H 0.5651 0.5710 0.3408 0.275 Uiso 1 1 calc R
H29B H 0.5130 0.6249 0.3266 0.275 Uiso 1 1 calc R
H29C H 0.5864 0.6120 0.4009 0.275 Uiso 1 1 calc R
C30 C 0.6619(6) 0.6786(2) 0.3187(5) 0.177(4) Uani 1 1 d .
H30A H 0.7326 0.6917 0.3287 0.265 Uiso 1 1 calc R
H30B H 0.6247 0.6937 0.3504 0.265 Uiso 1 1 calc R
H30C H 0.6261 0.6867 0.2709 0.265 Uiso 1 1 calc R
C31 C 0.6761(3) 0.46650(11) 0.15527(16) 0.0353(7) Uani 1 1 d .
C32 C 0.6168(3) 0.49697(13) 0.10216(17) 0.0437(8) Uani 1 1 d .
H32 H 0.5564 0.5132 0.1084 0.052 Uiso 1 1 calc R
C33 C 0.6481(3) 0.50318(14) 0.03960(18) 0.0512(9) Uani 1 1 d .
H33 H 0.6081 0.5234 0.0039 0.061 Uiso 1 1 calc R
C34 C 0.7363(3) 0.47994(14) 0.03022(18) 0.0527(9) Uani 1 1 d .
H34 H 0.7565 0.4842 -0.0119 0.063 Uiso 1 1 calc R
C35 C 0.7958(3) 0.45018(15) 0.0826(2) 0.0643(11) Uani 1 1 d .
H35 H 0.8568 0.4346 0.0764 0.077 Uiso 1 1 calc R
C36 C 0.7650(3) 0.44335(13) 0.14496(18) 0.0493(9) Uani 1 1 d .
H36 H 0.8052 0.4228 0.1802 0.059 Uiso 1 1 calc R

loop_
_atom_site_aniso_label
_atom_site_aniso_U_11
_atom_site_aniso_U_22
_atom_site_aniso_U_33
_atom_site_aniso_U_23
_atom_site_aniso_U_13
_atom_site_aniso_U_12
Y1 0.0364(2) 0.0285(2) 0.0283(2) 0.000 0.01097(17) 0.000
S1 0.0766(7) 0.0648(6) 0.0313(5) -0.0130(4) 0.0250(5) -0.0332(5)
N1 0.0282(18) 0.0267(18) 0.059(2) 0.000 0.0171(17) 0.000
N2 0.0256(12) 0.0281(12) 0.0301(13) -0.0004(10) 0.0070(10) -0.0013(10)
N3 0.0494(16) 0.0356(14) 0.0267(13) -0.0030(11) 0.0151(12) -0.0072(12)
N4 0.094(3) 0.063(2) 0.114(3) 0.007(2) 0.039(3) -0.019(2)
C1 0.025(2) 0.032(2) 0.027(2) 0.000 0.0015(17) 0.000
C2 0.0374(18) 0.0301(16) 0.065(2) -0.0033(15) 0.0256(16) -0.0050(14)
C3 0.0384(18) 0.0345(18) 0.066(2) -0.0056(17) 0.0224(17) -0.0098(14)
C4 0.085(3) 0.045(2) 0.075(3) -0.008(2) 0.040(2) -0.020(2)
C5 0.114(4) 0.043(2) 0.096(4) -0.021(2) 0.045(3) -0.033(2)
C6 0.068(3) 0.068(3) 0.079(3) -0.027(2) 0.033(2) -0.021(2)
C7 0.067(3) 0.068(3) 0.061(3) -0.006(2) 0.012(2) -0.009(2)
C8 0.053(2) 0.042(2) 0.074(3) -0.006(2) 0.015(2) -0.0042(17)
C9 0.0253(14) 0.0267(15) 0.0384(17) 0.0037(12) 0.0113(13) 0.0026(12)
C10 0.0357(17) 0.0327(16) 0.0374(18) -0.0003(13) 0.0098(14) 0.0018(13)
C11 0.052(2) 0.062(2) 0.045(2) -0.0039(18) 0.0213(17) 0.0056(18)
C12 0.037(2) 0.073(3) 0.062(3) 0.004(2) 0.0288(18) 0.0081(18)
C13 0.0228(17) 0.071(2) 0.067(3) 0.015(2) 0.0104(16) 0.0080(16)
C14 0.0285(16) 0.0440(18) 0.0446(19) 0.0108(15) 0.0028(14) 0.0026(14)
C15 0.0366(17) 0.0507(19) 0.0331(17) -0.0073(15) 0.0075(14) -0.0009(15)
C16 0.060(2) 0.076(3) 0.059(2) -0.028(2) 0.014(2) -0.009(2)
C17 0.052(2) 0.062(2) 0.061(3) -0.001(2) -0.0071(19) 0.0070(19)
C18 0.0304(17) 0.082(3) 0.042(2) 0.0135(19) 0.0020(15) 0.0010(17)
C19 0.051(2) 0.104(3) 0.069(3) 0.043(3) -0.007(2) -0.002(2)
C20 0.077(3) 0.086(3) 0.056(3) 0.000(2) -0.011(2) 0.001(3)
C21 0.062(2) 0.0392(18) 0.0384(19) -0.0051(15) 0.0183(17) -0.0151(16)
C22 0.133(4) 0.063(3) 0.055(3) -0.022(2) 0.044(3) -0.057(3)
C23 0.072(3) 0.053(2) 0.050(2) -0.0148(18) 0.032(2) -0.033(2)
C24 0.085(4) 0.080(3) 0.126(5) 0.005(3) 0.044(4) -0.021(3)
C25 0.072(4) 0.143(6) 0.136(6) 0.032(5) 0.005(4) -0.042(4)
C26 0.115(6) 0.156(6) 0.073(4) -0.009(4) 0.003(4) -0.082(5)
C27 0.124(5) 0.096(4) 0.074(3) -0.042(3) 0.043(3) -0.060(4)
C28 0.075(3) 0.061(2) 0.054(2) -0.0153(19) 0.030(2) -0.030(2)
C29 0.106(5) 0.136(6) 0.322(13) 0.102(7) 0.077(7) -0.005(4)
C30 0.149(7) 0.080(4) 0.325(12) 0.064(6) 0.101(7) -0.012(4)
C31 0.0509(19) 0.0302(16) 0.0278(16) -0.0038(13) 0.0156(15) -0.0093(14)
C32 0.0470(19) 0.0478(19) 0.0389(19) 0.0031(15) 0.0153(16) 0.0003(15)
C33 0.059(2) 0.059(2) 0.0324(19) 0.0129(16) 0.0051(17) -0.0072(18)
C34 0.068(2) 0.062(2) 0.0346(19) 0.0049(17) 0.0246(18) -0.010(2)
C35 0.078(3) 0.067(3) 0.059(3) 0.009(2) 0.040(2) 0.019(2)
C36 0.061(2) 0.053(2) 0.040(2) 0.0115(16) 0.0220(17) 0.0115(18)

loop_
_atom_type_symbol
_atom_type_description
_atom_type_scat_dispersion_real
_atom_type_scat_dispersion_imag
_atom_type_scat_source
C C 0.0033 0.0016 'International Tables Vol C Tables 4.2.6.8 and 6.1.1.4'
H H 0.0000 0.0000 'International Tables Vol C Tables 4.2.6.8 and 6.1.1.4'
N N 0.0061 0.0033 'International Tables Vol C Tables 4.2.6.8 and 6.1.1.4'
S S 0.1246 0.1234 'International Tables Vol C Tables 4.2.6.8 and 6.1.1.4'
Y Y -2.7962 3.5667 'International Tables Vol C Tables 4.2.6.8 and 6.1.1.4'

loop_
_geom_angle_atom_site_label_1
_geom_angle_atom_site_label_2
_geom_angle_atom_site_label_3
_geom_angle
_geom_angle_site_symmetry_1
_geom_angle_site_symmetry_3
N2 Y1 N2 56.81(11) . 2_655
N2 Y1 N3 147.81(8) . 2_655
N2 Y1 N3 91.15(8) 2_655 2_655
N2 Y1 N3 91.15(8) . .
N2 Y1 N3 147.81(8) 2_655 .
N3 Y1 N3 120.99(12) 2_655 .
N2 Y1 S1 128.56(6) . 2_655
N2 Y1 S1 109.26(6) 2_655 2_655
N3 Y1 S1 60.70(6) 2_655 2_655
N3 Y1 S1 87.45(7) . 2_655
N2 Y1 S1 109.26(6) . .
N2 Y1 S1 128.57(6) 2_655 .
N3 Y1 S1 87.46(7) 2_655 .
N3 Y1 S1 60.70(6) . .
S1 Y1 S1 114.38(5) 2_655 .
N2 Y1 C1 28.40(6) . .
N2 Y1 C1 28.40(6) 2_655 .
N3 Y1 C1 119.50(6) 2_655 .
N3 Y1 C1 119.51(6) . .
S1 Y1 C1 122.81(2) 2_655 .
S1 Y1 C1 122.81(2) . .
N2 Y1 C21 105.05(9) . .
N2 Y1 C21 155.17(9) 2_655 .
N3 Y1 C21 104.27(10) 2_655 .
N3 Y1 C21 25.84(9) . .
S1 Y1 C21 95.33(7) 2_655 .
S1 Y1 C21 35.71(7) . .
C1 Y1 C21 131.57(7) . .
N2 Y1 C21 155.17(9) . 2_655
N2 Y1 C21 105.05(9) 2_655 2_655
N3 Y1 C21 25.84(9) 2_655 2_655
N3 Y1 C21 104.27(10) . 2_655
S1 Y1 C21 35.71(7) 2_655 2_655
S1 Y1 C21 95.33(7) . 2_655
C1 Y1 C21 131.57(7) . 2_655
C21 Y1 C21 96.86(14) . 2_655
C21 S1 Y1 78.31(11) . .
C1 N1 C2 124.00(16) . 2_655
C1 N1 C2 124.00(16) . .
C2 N1 C2 112.0(3) 2_655 .
C1 N2 C9 129.0(2) . .
C1 N2 Y1 96.48(18) . .
C9 N2 Y1 129.87(17) . .
C21 N3 C31 121.1(3) . .
C21 N3 Y1 99.6(2) . .
C31 N3 Y1 136.68(19) . .
C28 N4 C30 117.8(5) . .
C28 N4 C29 114.8(5) . .
C30 N4 C29 111.4(5) . .
N2 C1 N2 110.2(3) 2_655 .
N2 C1 N1 124.88(17) 2_655 .
N2 C1 N1 124.88(17) . .
N2 C1 Y1 55.12(17) 2_655 .
N2 C1 Y1 55.12(17) . .
N1 C1 Y1 180.0 . .
N1 C2 C3 113.9(2) . .
C8 C3 C4 119.2(3) . .
C8 C3 C2 121.2(3) . .
C4 C3 C2 119.5(3) . .
C3 C4 C5 119.0(4) . .
C6 C5 C4 120.9(4) . .
C5 C6 C7 119.7(4) . .
C6 C7 C8 120.2(4) . .
C3 C8 C7 120.9(4) . .
C10 C9 C14 119.7(3) . .
C10 C9 N2 121.5(2) . .
C14 C9 N2 118.4(3) . .
C11 C10 C9 118.8(3) . .
C11 C10 C15 119.5(3) . .
C9 C10 C15 121.6(3) . .
C12 C11 C10 121.8(3) . .
C11 C12 C13 119.1(3) . .
C12 C13 C14 122.5(3) . .
C13 C14 C9 118.1(3) . .
C13 C14 C18 119.2(3) . .
C9 C14 C18 122.7(3) . .
C17 C15 C10 110.0(3) . .
C17 C15 C16 110.1(3) . .
C10 C15 C16 113.0(3) . .
C14 C18 C20 111.0(3) . .
C14 C18 C19 111.8(3) . .
C20 C18 C19 109.4(3) . .
N3 C21 C22 121.1(3) . .
N3 C21 S1 118.0(2) . .
C22 C21 S1 120.8(3) . .
N3 C21 Y1 54.52(17) . .
C22 C21 Y1 160.7(3) . .
S1 C21 Y1 65.98(10) . .
C21 C22 C23 118.9(3) . .
C24 C23 C28 118.3(4) . .
C24 C23 C22 120.8(5) . .
C28 C23 C22 120.5(4) . .
C23 C24 C25 122.8(6) . .
C26 C25 C24 117.9(6) . .
C25 C26 C27 121.7(6) . .
C26 C27 C28 120.6(6) . .
C23 C28 C27 118.5(5) . .
C23 C28 N4 120.0(4) . .
C27 C28 N4 121.4(5) . .
C36 C31 C32 119.0(3) . .
C36 C31 N3 119.3(3) . .
C32 C31 N3 121.6(3) . .
C31 C32 C33 119.7(3) . .
C34 C33 C32 120.5(3) . .
C33 C34 C35 120.1(3) . .
C34 C35 C36 119.9(4) . .
C31 C36 C35 120.7(3) . .

loop_
_geom_bond_atom_site_label_1
_geom_bond_atom_site_label_2
_geom_bond_distance
_geom_bond_site_symmetry_2
Y1 N2 2.329(2) .
Y1 N2 2.329(2) 2_655
Y1 N3 2.404(3) 2_655
Y1 N3 2.405(3) .
Y1 S1 2.7153(9) 2_655
Y1 S1 2.7154(9) .
Y1 C1 2.821(4) .
Y1 C21 2.911(3) .
Y1 C21 2.911(3) 2_655
S1 C21 1.735(3) .
N1 C1 1.359(5) .
N1 C2 1.468(3) 2_655
N1 C2 1.468(3) .
N2 C1 1.351(3) .
N2 C9 1.431(4) .
N3 C21 1.287(4) .
N3 C31 1.443(4) .
N4 C28 1.418(6) .
N4 C30 1.431(7) .
N4 C29 1.440(7) .
C1 N2 1.351(3) 2_655
C2 C3 1.523(5) .
C3 C8 1.371(5) .
C3 C4 1.384(5) .
C4 C5 1.409(6) .
C5 C6 1.358(6) .
C6 C7 1.366(6) .
C7 C8 1.384(5) .
C9 C10 1.406(4) .
C9 C14 1.414(4) .
C10 C11 1.393(4) .
C10 C15 1.520(4) .
C11 C12 1.363(5) .
C12 C13 1.369(5) .
C13 C14 1.388(5) .
C14 C18 1.520(5) .
C15 C17 1.516(5) .
C15 C16 1.526(5) .
C18 C20 1.530(6) .
C18 C19 1.533(5) .
C21 C22 1.506(5) .
C22 C23 1.508(5) .
C23 C24 1.366(7) .
C23 C28 1.389(6) .
C24 C25 1.380(9) .
C25 C26 1.342(10) .
C26 C27 1.356(9) .
C27 C28 1.395(6) .
C31 C36 1.368(5) .
C31 C32 1.387(4) .
C32 C33 1.390(5) .
C33 C34 1.355(5) .
C34 C35 1.369(5) .
C35 C36 1.384(5) .
